data_2002516
loop_
_publ_author_name
'Bluhm, K'
'Mueller-Buschbaum, Hk'

_publ_section_title
;
Ein Beitrag ueber Oxometallate mit trigonal planaren B O3 Polyedern Ni2
M B O5 (M=Ga, Fe, Al, Cr)
;
_journal_name_full
;
Zeitschrift fuer Anorganische und Allgemeine Chemie
;
_journal_page_first 15
_journal_page_last 20
_journal_paper_doi 10.1002/zaac.19905820103
_journal_volume 582
_journal_year 1990
_chemical_formula_structural 'Ni2 Fe (B O3) O2'
_chemical_formula_sum 'B Fe Ni2 O5'
_chemical_name_systematic 'Dinickel iron(III) borate dioxide'
_space_group_IT_number 55
_symmetry_cell_setting orthorhombic
_symmetry_Int_Tables_number 55
_symmetry_space_group_name_Hall '-P 2 2ab'
_symmetry_space_group_name_H-M 'P b a m'
_cell_angle_alpha 90
_cell_angle_beta 90
_cell_angle_gamma 90
_cell_formula_units_Z 4
_cell_length_a 9.200(2)
_cell_length_b 12.210(6)
_cell_length_c 3.006(1)
_cell_volume 337.7
_refine_ls_R_factor_all 0.059
_cod_database_code 2002516

loop_
_symmetry_equiv_pos_as_xyz
x,y,z
-x,-y,z
1/2+x,1/2-y,-z
1/2-x,1/2+y,-z
-x,-y,-z
x,y,-z
1/2-x,1/2+y,z
1/2+x,1/2-y,z

loop_
_atom_site_label
_atom_site_type_symbol
_atom_site_symmetry_multiplicity
_atom_site_Wyckoff_symbol
_atom_site_fract_x
_atom_site_fract_y
_atom_site_fract_z
_atom_site_occupancy
_atom_site_attached_hydrogens
_atom_site_calc_flag
Ni1 Ni2+ 4 h 0.9999(4) 0.2812(2) 0.5 1. 0 d
Ni2 Ni2+ 2 b 0. 0. 0.5 1. 0 d
Ni3 Ni2+ 2 c 0.5 0. 0. 1. 0 d
Fe1 Fe3+ 4 g 0.2376(3) 0.1152(2) 0. 1. 0 d
B1 B3+ 4 g 0.270(2) 0.361(2) 0. 1. 0 d
O1 O2- 4 g 0.150(2) 0.957(1) 0. 1. 0 d
O2 O2- 4 h 0.108(1) 0.143(1) 0.5 1. 0 d
O3 O2- 4 g 0.126(1) 0.359(1) 0. 1. 0 d
O4 O2- 4 h 0.384(1) 0.076(1) 0.5 1. 0 d
O5 O2- 4 g 0.351(1) 0.262(1) 0. 1. 0 d

loop_
_atom_type_symbol
_atom_type_oxidation_number
Ni2+ 2.000
Fe3+ 3.000
B3+ 3.000
O2- -2.000
